data_7209778
loop_
_publ_author_name
'Lestari, Witri Wahyu'
'L\"onnecke, Peter'
'S\'arosi, Menyh\'art B.'
'Streit, Huayna Cerqueira'
'Adlung, Matthias'
'Wickleder, Claudia'
'Handke, Marcel'
'Einicke, Wolf-Dietrich'
'Gl\"aser, Roger'
'Hey-Hawkins, Evamarie'

_publ_section_title
;
 Syntheses, structures and luminescence properties of novel metal--organic
 frameworks based on zinc(ii), cadmium(ii) or lead(ii) and a
 2,2&#x2032;-dimethoxy-functionalised biphenyl linker
;
_journal_issue 19
_journal_name_full CrystEngComm
_journal_page_first 3874
_journal_paper_doi 10.1039/c3ce40179k
_journal_volume 15
_journal_year 2013
_chemical_formula_sum 'C68 H60 O28 Pb6'
_chemical_formula_weight 2568.3
_chemical_name_systematic
;
?
;
_space_group_IT_number 60
_symmetry_cell_setting orthorhombic
_symmetry_space_group_name_Hall '-P 2n 2ab'
_symmetry_space_group_name_H-M 'P b c n'
_atom_sites_solution_hydrogens geom
_atom_sites_solution_primary heavy
_atom_sites_solution_secondary difmap
_audit_conform_dict_location ftp://ftp.iucr.org/pub/cif_core.dic
_audit_conform_dict_name cif_core.dic
_audit_conform_dict_version 2.2
_audit_creation_date 2010-01-18T13:13:45-00:00
_audit_creation_method 'WinGX routine CIF_UPDATE'
_cell_angle_alpha 90
_cell_angle_beta 90
_cell_angle_gamma 90
_cell_formula_units_Z 4
_cell_length_a 29.5046(5)
_cell_length_b 14.3407(2)
_cell_length_c 18.4708(3)
_cell_measurement_reflns_used 22072
_cell_measurement_temperature 130(2)
_cell_measurement_theta_max 32.3071
_cell_measurement_theta_min 2.8361
_cell_volume 7815.3(2)
_computing_cell_refinement
;
CrysAlisPro, Oxford Diffraction Ltd.,
Version 1.171.33.52 (release 06-11-2009 CrysAlis171 .NET)
(compiled Nov 6 2009,16:24:50)
;
_computing_data_collection
;
CrysAlisPro, Oxford Diffraction Ltd.,
Version 1.171.33.52 (release 06-11-2009 CrysAlis171 .NET)
(compiled Nov 6 2009,16:24:50)
;
_computing_data_reduction
;
CrysAlisPro, Oxford Diffraction Ltd.,
Version 1.171.33.52 (release 06-11-2009 CrysAlis171 .NET)
(compiled Nov 6 2009,16:24:50)
;
_computing_molecular_graphics
;
ORTEP3 for Windows
L. J. Farrugia, J. Appl. Crystallogr. 1997, 30, 565.
;
_computing_publication_material
;
WINGX
L.J. Farrugia,
J. Appl. Cryst., 1999, 32, 837-838.
;
_computing_structure_refinement 'SHELXL-97 (Sheldrick, 1997)'
_computing_structure_solution
;
SHELXS-97
Program for Crystal Structure Analysis (Release 97-2)
G. M. Sheldrick, Instit\"ut f\"ur Anorganische Chemie der Universit\"at,
Tammanstrasse 4, D-3400 G\"ottingen, Germany, 1998.
;
_diffrn_ambient_temperature 130(2)
_diffrn_measured_fraction_theta_full 0.999
_diffrn_measured_fraction_theta_max 0.999
_diffrn_measurement_device_type 'Xcalibur, Sapphire3, Gemini'
_diffrn_measurement_method '\w scans'
_diffrn_orient_matrix_UB_11 -0.0110683863
_diffrn_orient_matrix_UB_12 0.0003862251
_diffrn_orient_matrix_UB_13 0.0234729546
_diffrn_orient_matrix_UB_21 0.0479251901
_diffrn_orient_matrix_UB_22 0.0047284449
_diffrn_orient_matrix_UB_23 0.0053152445
_diffrn_orient_matrix_UB_31 -0.0058432506
_diffrn_orient_matrix_UB_32 0.0382017752
_diffrn_orient_matrix_UB_33 -0.0009191818
_diffrn_radiation_monochromator graphite
_diffrn_radiation_type MoK\a
_diffrn_radiation_wavelength 0.71073
_diffrn_reflns_av_R_equivalents 0.0976
_diffrn_reflns_av_unetI/netI 0.0941
_diffrn_reflns_limit_h_max 42
_diffrn_reflns_limit_h_min -35
_diffrn_reflns_limit_k_max 20
_diffrn_reflns_limit_k_min -20
_diffrn_reflns_limit_l_max 26
_diffrn_reflns_limit_l_min -26
_diffrn_reflns_number 111713
_diffrn_reflns_theta_full 30.51
_diffrn_reflns_theta_max 30.51
_diffrn_reflns_theta_min 2.84
_exptl_absorpt_coefficient_mu 12.956
_exptl_absorpt_correction_T_max 1
_exptl_absorpt_correction_T_min 0.28554
_exptl_absorpt_correction_type multi-scan
_exptl_absorpt_process_details
;
CrysAlisPro, Oxford Diffraction Ltd.,
Version 1.171.33.52 (release 06-11-2009 CrysAlis171 .NET)
(compiled Nov 6 2009,16:24:50)
Empirical absorption correction using spherical harmonics,
implemented in SCALE3 ABSPACK scaling algorithm.
;
_exptl_crystal_colour 'pale yellow'
_exptl_crystal_density_diffrn 2.183
_exptl_crystal_density_method 'not measured'
_exptl_crystal_description needles
_exptl_crystal_F_000 4736
_exptl_crystal_size_max 0.2
_exptl_crystal_size_mid 0.15
_exptl_crystal_size_min 0.1
_refine_diff_density_max 3.968
_refine_diff_density_min -1.048
_refine_diff_density_rms 0.185
_refine_ls_extinction_method none
_refine_ls_goodness_of_fit_ref 0.847
_refine_ls_hydrogen_treatment constr
_refine_ls_matrix_type full
_refine_ls_number_parameters 558
_refine_ls_number_reflns 11939
_refine_ls_number_restraints 2458
_refine_ls_restrained_S_all 0.82
_refine_ls_R_factor_all 0.0673
_refine_ls_R_factor_gt 0.03
_refine_ls_shift/su_max 0.004
_refine_ls_shift/su_mean 0
_refine_ls_structure_factor_coef Fsqd
_refine_ls_weighting_details 'calc w=1/[\s^2^(Fo^2^)+(0.0264P)^2^+0.0000P] where P=(Fo^2^+2Fc^2^)/3'
_refine_ls_weighting_scheme calc
_refine_ls_wR_factor_gt 0.0591
_refine_ls_wR_factor_ref 0.0624
_reflns_number_gt 7063
_reflns_number_total 11939
_reflns_threshold_expression >2sigma(I)
_cod_data_source_file c3ce40179k.txt
_cod_data_source_block x0932fin
_cod_depositor_comments
;
The following automatic conversions were performed:

'_symmetry_cell_setting' value 'Orthorhombic' changed to
'orthorhombic' according to
/home/saulius/struct/CIF-dictionaries/cif_core.dic dictionary named
'cif_core.dic' version 2.4.2 from 2011-04-26.

Automatic conversion script
Id: cif_fix_values 1891 2012-01-12 08:04:46Z andrius 
;
_cod_original_sg_symbol_H-M Pbcn
_cod_database_code 7209778

loop_
_symmetry_equiv_pos_as_xyz
'x, y, z'
'-x+1/2, -y+1/2, z+1/2'
'-x, y, -z+1/2'
'x+1/2, -y+1/2, -z'
'-x, -y, -z'
'x-1/2, y-1/2, -z-1/2'
'x, -y, z-1/2'
'-x-1/2, y-1/2, z'

loop_
_atom_site_label
_atom_site_type_symbol
_atom_site_fract_x
_atom_site_fract_y
_atom_site_fract_z
_atom_site_U_iso_or_equiv
_atom_site_adp_type
_atom_site_occupancy
_atom_site_symmetry_multiplicity
_atom_site_calc_flag
_atom_site_refinement_flags
_atom_site_disorder_assembly
_atom_site_disorder_group
Pb1 Pb 0.913423(7) 0.987930(15) 0.890903(12) 0.02016(5) Uani 1 1 d . . .
Pb2 Pb 0.982215(7) 1.118436(14) 1.018519(11) 0.01824(5) Uani 1 1 d . . .
Pb3 Pb 1.034889(7) 1.054726(15) 0.833164(11) 0.01970(5) Uani 1 1 d . . .
O1 O 0.91101(12) 1.0118(3) 1.0353(2) 0.0252(9) Uani 1 1 d . A .
O2 O 0.88495(13) 0.9578(3) 1.1403(2) 0.0323(10) Uani 1 1 d . . .
O4 O 0.56344(12) 1.3335(3) 0.9612(2) 0.0260(10) Uani 1 1 d . . .
O5 O 0.54806(13) 1.3088(3) 1.0762(2) 0.0279(10) Uani 1 1 d . . .
O7 O 0.91176(13) 1.1616(3) 0.9136(2) 0.0263(9) Uani 1 1 d . B .
O8 O 0.93750(14) 1.1236(3) 0.8050(2) 0.0322(10) Uani 1 1 d . B .
O10 O 0.95284(13) 1.9229(3) 0.7806(2) 0.0271(10) Uani 1 1 d . . .
O11 O 0.94721(13) 1.8885(3) 0.6644(2) 0.0267(9) Uani 1 1 d . . .
O13 O 0.98578(11) 1.0092(2) 0.92676(18) 0.0181(8) Uani 1 1 d . . .
C1 C 0.87976(19) 1.0010(4) 1.0800(3) 0.0253(13) Uani 1 1 d D . .
O3 O 0.71363(15) 0.9959(4) 1.1079(3) 0.053(2) Uani 0.767(8) 1 d PD A 1
C2 C 0.83350(13) 1.0398(3) 1.0661(2) 0.0275(14) Uani 0.767(8) 1 d PD A 1
C3 C 0.79525(16) 0.9949(5) 1.0924(5) 0.0340(19) Uani 0.767(8) 1 d PD A 1
H3 H 0.7979 0.9363 1.116 0.041 Uiso 0.767(8) 1 calc PR A 1
C4 C 0.75286(16) 1.0363(4) 1.0840(4) 0.041(2) Uani 0.767(8) 1 d PD A 1
C5 C 0.74862(14) 1.1219(3) 1.0496(3) 0.0405(18) Uani 0.767(8) 1 d PD A 1
C6 C 0.78709(18) 1.1653(4) 1.0224(4) 0.046(2) Uani 0.767(8) 1 d PD A 1
H6 H 0.7846 1.2245 0.9996 0.055 Uiso 0.767(8) 1 calc PR A 1
C7 C 0.82938(18) 1.1227(5) 1.0282(5) 0.0357(18) Uani 0.767(8) 1 d PD A 1
H7 H 0.8552 1.1504 1.0062 0.043 Uiso 0.767(8) 1 calc PR A 1
C8 C 0.7164(3) 0.9094(7) 1.1478(8) 0.110(6) Uani 0.767(8) 1 d PD A 1
H8A H 0.6859 0.8888 1.1611 0.165 Uiso 0.767(8) 1 calc PR A 1
H8B H 0.7344 0.9191 1.1918 0.165 Uiso 0.767(8) 1 calc PR A 1
H8C H 0.7309 0.8617 1.1177 0.165 Uiso 0.767(8) 1 calc PR A 1
O3F O 0.7780(5) 1.2344(13) 0.9705(13) 0.114(12) Uiso 0.233(8) 1 d PD A 2
C2F C 0.83350(13) 1.0398(3) 1.0661(2) 0.0275(14) Uani 0.233(8) 1 d PD A 2
C3F C 0.8282(3) 1.1161(11) 1.0206(11) 0.0357(18) Uani 0.233(8) 1 d PD A 2
H3F H 0.8535 1.1397 0.9944 0.043 Uiso 0.233(8) 1 calc PR A 2
C4F C 0.7860(2) 1.1580(8) 1.0133(8) 0.046(2) Uani 0.233(8) 1 d PD A 2
C5F C 0.74862(14) 1.1219(3) 1.0496(3) 0.0405(18) Uani 0.233(8) 1 d PD A 2
C6F C 0.7538(3) 1.0449(9) 1.0947(9) 0.041(2) Uani 0.233(8) 1 d PD A 2
H6F H 0.7285 1.0205 1.12 0.05 Uiso 0.233(8) 1 calc PR A 2
C7F C 0.7962(3) 1.0038(11) 1.1027(11) 0.0340(19) Uani 0.233(8) 1 d PD A 2
H7F H 0.7997 0.9509 1.1332 0.041 Uiso 0.233(8) 1 calc PR A 2
C8F C 0.8145(10) 1.296(2) 0.951(2) 0.15(2) Uiso 0.233(8) 1 d PD A 2
H8F1 H 0.8024 1.3492 0.9235 0.218 Uiso 0.233(8) 1 calc PR A 2
H8F2 H 0.8367 1.2627 0.9213 0.218 Uiso 0.233(8) 1 calc PR A 2
H8F3 H 0.8293 1.3194 0.995 0.218 Uiso 0.233(8) 1 calc PR A 2
C9 C 0.57400(19) 1.3033(4) 1.0239(3) 0.0251(13) Uani 1 1 d D . .
O6 O 0.70323(18) 1.1873(5) 1.1687(3) 0.063(3) Uani 0.744(8) 1 d PD A 1
C10 C 0.61900(14) 1.2566(3) 1.0316(2) 0.0311(15) Uani 0.744(8) 1 d PD A 1
C11 C 0.6382(2) 1.2414(7) 1.0994(3) 0.0350(17) Uani 0.744(8) 1 d PD A 1
H11 H 0.6224 1.2598 1.142 0.042 Uiso 0.744(8) 1 calc PR A 1
C12 C 0.68041(19) 1.1993(5) 1.1046(3) 0.0397(18) Uani 0.744(8) 1 d PD A 1
C13 C 0.70295(16) 1.1690(4) 1.0425(2) 0.0445(19) Uani 0.744(8) 1 d PD A 1
C14 C 0.6839(2) 1.1846(6) 0.9758(3) 0.050(2) Uani 0.744(8) 1 d PD A 1
H14 H 0.699 1.1637 0.9334 0.06 Uiso 0.744(8) 1 calc PR A 1
C15 C 0.6426(2) 1.2306(7) 0.9698(3) 0.0431(19) Uani 0.744(8) 1 d PD A 1
H15 H 0.6305 1.2444 0.9233 0.052 Uiso 0.744(8) 1 calc PR A 1
C16 C 0.6801(4) 1.2047(11) 1.2363(4) 0.113(6) Uani 0.744(8) 1 d PD A 1
H16A H 0.7008 1.1924 1.2767 0.169 Uiso 0.744(8) 1 calc PR A 1
H16B H 0.6537 1.1637 1.2401 0.169 Uiso 0.744(8) 1 calc PR A 1
H16C H 0.6703 1.2699 1.238 0.169 Uiso 0.744(8) 1 calc PR A 1
O6F O 0.7102(4) 1.1652(11) 0.9156(4) 0.036(5) Uiso 0.256(8) 1 d PD A 2
C10F C 0.61900(14) 1.2566(3) 1.0316(2) 0.0311(15) Uani 0.256(8) 1 d PD A 2
C11F C 0.6435(4) 1.2357(14) 0.9697(3) 0.0431(19) Uani 0.256(8) 1 d PD A 2
H11F H 0.6318 1.2521 0.9235 0.052 Uiso 0.256(8) 1 calc PR A 2
C12F C 0.6852(3) 1.1909(8) 0.9748(3) 0.050(2) Uani 0.256(8) 1 d PD A 2
C13F C 0.70295(16) 1.1690(4) 1.0425(2) 0.0445(19) Uani 0.256(8) 1 d PD A 2
C14F C 0.6786(3) 1.1912(10) 1.1045(3) 0.0397(18) Uani 0.256(8) 1 d PD A 2
H14F H 0.6907 1.1766 1.1508 0.048 Uiso 0.256(8) 1 calc PR A 2
C15F C 0.6367(4) 1.2347(15) 1.0994(4) 0.0350(17) Uani 0.256(8) 1 d PD A 2
H15F H 0.6201 1.2495 1.1419 0.042 Uiso 0.256(8) 1 calc PR A 2
C16F C 0.6937(9) 1.185(2) 0.8429(5) 0.078(12) Uiso 0.256(8) 1 d PD A 2
H16D H 0.7153 1.1611 0.8071 0.117 Uiso 0.256(8) 1 calc PR A 2
H16E H 0.6905 1.2529 0.8367 0.117 Uiso 0.256(8) 1 calc PR A 2
H16F H 0.6642 1.1554 0.8358 0.117 Uiso 0.256(8) 1 calc PR A 2
C17 C 0.92334(18) 1.1837(4) 0.8495(3) 0.0252(14) Uani 1 1 d D . .
O9 O 0.8846(4) 1.5064(5) 0.9057(4) 0.097(5) Uani 0.566(7) 1 d PD B 1
C18 C 0.92246(15) 1.2839(3) 0.8280(2) 0.0287(14) Uani 0.566(7) 1 d PD B 1
C19 C 0.9044(5) 1.3471(4) 0.8772(5) 0.052(2) Uani 0.566(7) 1 d PD B 1
H19 H 0.8924 1.3257 0.9219 0.062 Uiso 0.566(7) 1 calc PR B 1
C20 C 0.9040(3) 1.4418(4) 0.8607(4) 0.054(2) Uani 0.566(7) 1 d PD B 1
C21 C 0.92219(19) 1.4736(3) 0.7960(2) 0.0374(17) Uani 0.566(7) 1 d PD B 1
C22 C 0.9411(3) 1.4097(4) 0.7476(4) 0.0318(15) Uani 0.566(7) 1 d PD B 1
H22 H 0.9543 1.4311 0.7037 0.038 Uiso 0.566(7) 1 calc PR B 1
C23 C 0.9407(5) 1.3148(4) 0.7632(5) 0.0278(14) Uani 0.566(7) 1 d PD B 1
H23 H 0.9528 1.2714 0.7296 0.033 Uiso 0.566(7) 1 calc PR B 1
C24 C 0.8680(10) 1.4765(10) 0.9761(8) 0.193(16) Uani 0.566(7) 1 d PD B 1
H24A H 0.8552 1.5301 1.0019 0.289 Uiso 0.566(7) 1 calc PR B 1
H24B H 0.8931 1.4503 1.0042 0.289 Uiso 0.566(7) 1 calc PR B 1
H24C H 0.8445 1.4289 0.9696 0.289 Uiso 0.566(7) 1 calc PR B 1
O9F O 0.9577(4) 1.4507(5) 0.6851(4) 0.049(4) Uani 0.434(7) 1 d PD B 2
C18F C 0.92246(15) 1.2839(3) 0.8280(2) 0.0287(14) Uani 0.434(7) 1 d PD B 2
C19F C 0.9399(6) 1.3158(4) 0.7621(5) 0.0278(14) Uani 0.434(7) 1 d PD B 2
H19F H 0.9514 1.2725 0.7278 0.033 Uiso 0.434(7) 1 calc PR B 2
C20F C 0.9404(3) 1.4102(4) 0.7467(4) 0.0318(15) Uani 0.434(7) 1 d PD B 2
C21F C 0.92219(19) 1.4736(3) 0.7960(2) 0.0374(17) Uani 0.434(7) 1 d PD B 2
C22F C 0.9058(4) 1.4425(4) 0.8621(4) 0.054(2) Uani 0.434(7) 1 d PD B 2
H22F H 0.8946 1.486 0.8965 0.065 Uiso 0.434(7) 1 calc PR B 2
C23F C 0.9056(6) 1.3479(5) 0.8780(5) 0.052(2) Uani 0.434(7) 1 d PD B 2
H23F H 0.894 1.3267 0.923 0.062 Uiso 0.434(7) 1 calc PR B 2
C24F C 0.9683(5) 1.3939(8) 0.6229(5) 0.038(4) Uani 0.434(7) 1 d PD B 2
H24D H 0.9796 1.4336 0.5837 0.057 Uiso 0.434(7) 1 calc PR B 2
H24E H 0.9408 1.3614 0.6067 0.057 Uiso 0.434(7) 1 calc PR B 2
H24F H 0.9915 1.3481 0.6359 0.057 Uiso 0.434(7) 1 calc PR B 2
C25 C 0.94553(19) 1.8658(4) 0.7309(3) 0.0264(14) Uani 1 1 d D . .
O12 O 0.9695(3) 1.5870(4) 0.8843(4) 0.051(3) Uani 0.552(7) 1 d PD B 1
C26 C 0.93750(16) 1.7648(3) 0.7478(2) 0.0284(14) Uani 0.552(7) 1 d PD B 1
C27 C 0.9564(5) 1.7258(4) 0.8100(5) 0.0331(19) Uani 0.552(7) 1 d PD B 1
H27 H 0.9729 1.7642 0.8427 0.04 Uiso 0.552(7) 1 calc PR B 1
C28 C 0.9515(3) 1.6316(4) 0.8246(3) 0.0378(18) Uani 0.552(7) 1 d PD B 1
C29 C 0.92586(18) 1.5759(3) 0.7778(2) 0.0356(16) Uani 0.552(7) 1 d PD B 1
C30 C 0.9072(3) 1.6145(4) 0.7161(4) 0.0444(19) Uani 0.552(7) 1 d PD B 1
H30 H 0.8904 1.5763 0.6837 0.053 Uiso 0.552(7) 1 calc PR B 1
C31 C 0.9127(5) 1.7089(5) 0.7008(5) 0.0377(19) Uani 0.552(7) 1 d PD B 1
H31 H 0.8995 1.735 0.6584 0.045 Uiso 0.552(7) 1 calc PR B 1
C32 C 0.9995(4) 1.6365(7) 0.9325(5) 0.045(4) Uani 0.552(7) 1 d PD B 1
H32A H 1.0091 1.5948 0.9717 0.067 Uiso 0.552(7) 1 calc PR B 1
H32B H 0.9836 1.6904 0.9531 0.067 Uiso 0.552(7) 1 calc PR B 1
H32C H 1.0262 1.6579 0.9056 0.067 Uiso 0.552(7) 1 calc PR B 1
O12F O 0.8912(4) 1.5528(6) 0.6643(5) 0.077(5) Uani 0.448(7) 1 d PD B 2
C26F C 0.93750(16) 1.7648(3) 0.7478(2) 0.0284(14) Uani 0.448(7) 1 d PD B 2
C27F C 0.9169(6) 1.7074(5) 0.6973(5) 0.0377(19) Uani 0.448(7) 1 d PD B 2
H27F H 0.9065 1.7324 0.6527 0.045 Uiso 0.448(7) 1 calc PR B 2
C28F C 0.9115(3) 1.6127(4) 0.7121(4) 0.0444(19) Uani 0.448(7) 1 d PD B 2
C29F C 0.92586(18) 1.5759(3) 0.7778(2) 0.0356(16) Uani 0.448(7) 1 d PD B 2
C30F C 0.9471(4) 1.6341(5) 0.8278(4) 0.0378(18) Uani 0.448(7) 1 d PD B 2
H30F H 0.9582 1.609 0.8719 0.045 Uiso 0.448(7) 1 calc PR B 2
C31F C 0.9521(6) 1.7286(5) 0.8134(5) 0.0331(19) Uani 0.448(7) 1 d PD B 2
H31F H 0.9655 1.7684 0.8485 0.04 Uiso 0.448(7) 1 calc PR B 2
C32F C 0.8816(10) 1.5840(14) 0.5910(8) 0.176(17) Uani 0.448(7) 1 d PD B 2
H32D H 0.867 1.5335 0.5639 0.263 Uiso 0.448(7) 1 calc PR B 2
H32E H 0.91 1.6015 0.567 0.263 Uiso 0.448(7) 1 calc PR B 2
H32F H 0.8613 1.6381 0.5926 0.263 Uiso 0.448(7) 1 calc PR B 2
O14 O 0.8343(3) 0.9744(8) 1.2787(5) 0.068(3) Uiso 0.537(7) 1 d PD C 1
H14A H 0.8215 1.0134 1.2516 0.103 Uiso 0.537(7) 1 calc PR C 1
C33 C 0.8024(5) 0.9424(10) 1.3341(8) 0.068(3) Uiso 0.537(7) 1 d PD C 1
H33A H 0.8178 0.8938 1.3631 0.082 Uiso 0.537(7) 1 calc PR C 1
H33B H 0.7767 0.9119 1.3089 0.082 Uiso 0.537(7) 1 calc PR C 1
C34 C 0.7832(5) 1.0118(11) 1.3850(8) 0.068(3) Uiso 0.537(7) 1 d PD C 1
H34A H 0.7633 0.9802 1.4197 0.103 Uiso 0.537(7) 1 calc PR C 1
H34B H 0.7657 1.0583 1.3579 0.103 Uiso 0.537(7) 1 calc PR C 1
H34C H 0.8079 1.0428 1.4111 0.103 Uiso 0.537(7) 1 calc PR C 1
O14F O 0.8272(5) 1.0630(11) 1.2661(7) 0.093(4) Uiso 0.463(7) 1 d PD C 2
H14B H 0.8466 1.0409 1.2946 0.14 Uiso 0.463(7) 1 calc PR C 2
C33F C 0.8047(7) 1.1370(13) 1.2995(10) 0.093(4) Uiso 0.463(7) 1 d PD C 2
H33C H 0.7813 1.1629 1.2667 0.112 Uiso 0.463(7) 1 calc PR C 2
H33D H 0.8264 1.1873 1.3116 0.112 Uiso 0.463(7) 1 calc PR C 2
C34F C 0.7819(7) 1.0987(15) 1.3704(9) 0.093(4) Uiso 0.463(7) 1 d PD C 2
H34D H 0.766 1.1495 1.3952 0.14 Uiso 0.463(7) 1 calc PR C 2
H34E H 0.8053 1.073 1.4024 0.14 Uiso 0.463(7) 1 calc PR C 2
H34F H 0.7602 1.0495 1.3578 0.14 Uiso 0.463(7) 1 calc PR C 2

loop_
_atom_site_aniso_label
_atom_site_aniso_U_11
_atom_site_aniso_U_22
_atom_site_aniso_U_33
_atom_site_aniso_U_23
_atom_site_aniso_U_13
_atom_site_aniso_U_12
Pb1 0.01201(10) 0.02494(11) 0.02352(10) -0.00062(9) -0.00061(9) -0.00043(9)
Pb2 0.01410(10) 0.01928(10) 0.02134(10) -0.00031(9) 0.00110(9) 0.00020(9)
Pb3 0.01524(10) 0.02482(11) 0.01904(10) 0.00379(9) 0.00175(9) 0.00377(9)
O1 0.013(2) 0.033(2) 0.029(2) -0.0069(18) 0.0016(17) -0.0015(19)
O2 0.013(2) 0.033(3) 0.050(3) 0.011(2) -0.0006(19) 0.0055(19)
O4 0.017(2) 0.029(2) 0.033(3) 0.0024(19) -0.0032(18) 0.0071(18)
O5 0.016(2) 0.029(2) 0.038(3) -0.009(2) 0.0006(18) 0.0029(18)
O7 0.031(3) 0.019(2) 0.029(2) 0.0008(18) 0.0033(19) 0.0061(19)
O8 0.042(3) 0.023(2) 0.031(2) -0.005(2) 0.002(2) 0.009(2)
O10 0.026(2) 0.024(2) 0.031(2) -0.0075(19) 0.0032(18) 0.0019(18)
O11 0.031(2) 0.022(2) 0.027(2) 0.0038(19) -0.0005(19) -0.0019(18)
O13 0.016(2) 0.023(2) 0.0158(18) 0.0033(16) 0.0003(15) 0.0032(17)
C1 0.015(3) 0.019(3) 0.042(4) -0.001(3) -0.006(3) 0.004(3)
O3 0.007(3) 0.067(5) 0.085(5) 0.037(4) -0.001(3) 0.000(3)
C2 0.011(3) 0.038(4) 0.034(3) 0.001(3) 0.000(3) 0.007(3)
C3 0.016(3) 0.037(4) 0.050(5) 0.011(4) 0.000(3) 0.001(3)
C4 0.021(4) 0.065(5) 0.038(5) 0.017(4) 0.002(3) 0.005(4)
C5 0.023(4) 0.057(5) 0.041(4) 0.017(4) 0.003(3) 0.019(3)
C6 0.027(4) 0.054(5) 0.055(5) 0.027(4) 0.011(4) 0.016(4)
C7 0.024(4) 0.037(4) 0.047(5) 0.017(4) 0.009(3) 0.010(3)
C8 0.020(6) 0.107(11) 0.203(17) 0.103(11) 0.022(7) 0.003(6)
C2F 0.011(3) 0.038(4) 0.034(3) 0.001(3) 0.000(3) 0.007(3)
C3F 0.024(4) 0.037(4) 0.047(5) 0.017(4) 0.009(3) 0.010(3)
C4F 0.027(4) 0.054(5) 0.055(5) 0.027(4) 0.011(4) 0.016(4)
C5F 0.023(4) 0.057(5) 0.041(4) 0.017(4) 0.003(3) 0.019(3)
C6F 0.021(4) 0.065(5) 0.038(5) 0.017(4) 0.002(3) 0.005(4)
C7F 0.016(3) 0.037(4) 0.050(5) 0.011(4) 0.000(3) 0.001(3)
C9 0.018(3) 0.026(3) 0.032(4) -0.004(3) -0.002(3) 0.005(3)
O6 0.022(4) 0.125(7) 0.040(4) 0.011(4) -0.004(3) 0.023(4)
C10 0.017(3) 0.045(4) 0.032(4) 0.007(3) 0.002(3) 0.010(3)
C11 0.026(4) 0.048(4) 0.032(4) 0.005(3) 0.009(3) 0.009(3)
C12 0.023(4) 0.064(5) 0.032(4) 0.008(4) -0.007(3) 0.018(3)
C13 0.022(4) 0.062(5) 0.049(5) 0.017(4) 0.009(3) 0.019(4)
C14 0.029(4) 0.087(6) 0.033(4) 0.009(4) 0.008(3) 0.028(4)
C15 0.034(4) 0.064(5) 0.030(4) 0.000(3) 0.001(3) 0.024(4)
C16 0.067(10) 0.216(19) 0.055(9) 0.023(10) 0.006(7) 0.052(11)
C10F 0.017(3) 0.045(4) 0.032(4) 0.007(3) 0.002(3) 0.010(3)
C11F 0.034(4) 0.064(5) 0.030(4) 0.000(3) 0.001(3) 0.024(4)
C12F 0.029(4) 0.087(6) 0.033(4) 0.009(4) 0.008(3) 0.028(4)
C13F 0.022(4) 0.062(5) 0.049(5) 0.017(4) 0.009(3) 0.019(4)
C14F 0.023(4) 0.064(5) 0.032(4) 0.008(4) -0.007(3) 0.018(3)
C15F 0.026(4) 0.048(4) 0.032(4) 0.005(3) 0.009(3) 0.009(3)
C17 0.018(3) 0.025(3) 0.032(4) -0.008(3) -0.007(3) 0.008(3)
O9 0.174(12) 0.025(5) 0.092(8) 0.015(5) 0.087(8) 0.039(6)
C18 0.030(4) 0.022(3) 0.034(4) 0.003(3) 0.003(3) 0.007(3)
C19 0.069(6) 0.028(4) 0.057(5) 0.004(4) 0.023(4) 0.012(4)
C20 0.077(6) 0.026(4) 0.060(5) -0.005(4) 0.026(4) 0.009(4)
C21 0.048(5) 0.024(4) 0.040(4) 0.001(3) 0.008(3) 0.007(3)
C22 0.036(4) 0.029(4) 0.030(4) 0.000(3) 0.006(3) 0.002(3)
C23 0.029(4) 0.025(3) 0.030(4) -0.008(3) 0.001(3) 0.001(3)
C24 0.42(4) 0.039(10) 0.117(16) 0.028(10) 0.20(2) 0.075(17)
O9F 0.082(10) 0.018(6) 0.047(7) -0.002(5) 0.025(6) -0.003(6)
C18F 0.030(4) 0.022(3) 0.034(4) 0.003(3) 0.003(3) 0.007(3)
C19F 0.029(4) 0.025(3) 0.030(4) -0.008(3) 0.001(3) 0.001(3)
C20F 0.036(4) 0.029(4) 0.030(4) 0.000(3) 0.006(3) 0.002(3)
C21F 0.048(5) 0.024(4) 0.040(4) 0.001(3) 0.008(3) 0.007(3)
C22F 0.077(6) 0.026(4) 0.060(5) -0.005(4) 0.026(4) 0.009(4)
C23F 0.069(6) 0.028(4) 0.057(5) 0.004(4) 0.023(4) 0.012(4)
C24F 0.066(12) 0.017(8) 0.031(8) -0.007(6) -0.002(8) 0.001(7)
C25 0.019(3) 0.024(3) 0.036(4) 0.001(3) -0.004(3) 0.001(3)
O12 0.090(8) 0.018(4) 0.045(5) 0.008(4) -0.021(5) 0.009(5)
C26 0.035(4) 0.022(3) 0.028(3) -0.006(3) 0.003(3) 0.000(3)
C27 0.049(5) 0.027(4) 0.023(3) -0.007(3) 0.006(3) -0.001(3)
C28 0.057(5) 0.029(4) 0.027(4) -0.002(3) 0.005(3) 0.007(3)
C29 0.041(4) 0.026(4) 0.040(4) -0.001(3) 0.008(3) 0.000(3)
C30 0.046(5) 0.034(4) 0.054(5) -0.003(4) -0.010(4) -0.013(4)
C31 0.041(5) 0.026(4) 0.046(4) 0.004(3) -0.011(4) -0.003(3)
C32 0.073(10) 0.027(7) 0.035(7) -0.006(6) -0.014(7) 0.013(6)
O12F 0.110(12) 0.040(7) 0.082(10) 0.011(7) -0.042(9) -0.034(8)
C26F 0.035(4) 0.022(3) 0.028(3) -0.006(3) 0.003(3) 0.000(3)
C27F 0.041(5) 0.026(4) 0.046(4) 0.004(3) -0.011(4) -0.003(3)
C28F 0.046(5) 0.034(4) 0.054(5) -0.003(4) -0.010(4) -0.013(4)
C29F 0.041(4) 0.026(4) 0.040(4) -0.001(3) 0.008(3) 0.000(3)
C30F 0.057(5) 0.029(4) 0.027(4) -0.002(3) 0.005(3) 0.007(3)
C31F 0.049(5) 0.027(4) 0.023(3) -0.007(3) 0.006(3) -0.001(3)
C32F 0.23(4) 0.09(2) 0.21(4) 0.05(2) -0.13(3) -0.10(2)

loop_
_atom_type_symbol
_atom_type_description
_atom_type_scat_dispersion_real
_atom_type_scat_dispersion_imag
_atom_type_scat_source
Pb Pb -3.3944 10.1111 'International Tables Vol C Tables 4.2.6.8 and 6.1.1.4'
O O 0.0106 0.006 'International Tables Vol C Tables 4.2.6.8 and 6.1.1.4'
C C 0.0033 0.0016 'International Tables Vol C Tables 4.2.6.8 and 6.1.1.4'
H H 0 0 'International Tables Vol C Tables 4.2.6.8 and 6.1.1.4'

loop_
_geom_angle_atom_site_label_1
_geom_angle_atom_site_label_2
_geom_angle_atom_site_label_3
_geom_angle
_geom_angle_site_symmetry_1
_geom_angle_site_symmetry_3
O13 Pb1 O10 81.42(12) . 1_545
O13 Pb1 O7 80.58(13) . .
O10 Pb1 O7 120.46(12) 1_545 .
O13 Pb1 O8 79.63(12) . .
O10 Pb1 O8 70.09(12) 1_545 .
O7 Pb1 O8 51.00(12) . .
O13 Pb1 O4 74.10(12) . 8_755
O10 Pb1 O4 88.15(12) 1_545 8_755
O7 Pb1 O4 138.25(12) . 8_755
O8 Pb1 O4 148.10(12) . 8_755
O13 Pb1 O1 73.55(11) . .
O10 Pb1 O1 149.23(12) 1_545 .
O7 Pb1 O1 73.14(12) . .
O8 Pb1 O1 121.02(12) . .
O4 Pb1 O1 68.18(12) 8_755 .
O13 Pb1 Pb2 37.87(9) . .
O10 Pb1 Pb2 117.18(9) 1_545 .
O7 Pb1 Pb2 52.77(9) . .
O8 Pb1 Pb2 81.84(9) . .
O4 Pb1 Pb2 88.22(8) 8_755 .
O1 Pb1 Pb2 46.01(8) . .
O13 Pb2 O13 76.32(13) 5_777 .
O13 Pb2 O4 76.19(13) 5_777 4_577
O13 Pb2 O4 104.55(12) . 4_577
O13 Pb2 O1 79.15(12) 5_777 .
O13 Pb2 O1 74.18(12) . .
O4 Pb2 O1 154.81(12) 4_577 .
O13 Pb2 Pb2 38.32(8) 5_777 5_777
O13 Pb2 Pb2 38.00(8) . 5_777
O4 Pb2 Pb2 90.52(9) 4_577 5_777
O1 Pb2 Pb2 72.95(8) . 5_777
O13 Pb2 Pb1 96.02(9) 5_777 .
O13 Pb2 Pb1 36.83(8) . .
O4 Pb2 Pb1 140.25(9) 4_577 .
O1 Pb2 Pb1 47.69(8) . .
Pb2 Pb2 Pb1 63.620(7) 5_777 .
O13 Pb3 O2 115.63(13) . 5_777
O13 Pb3 O11 81.28(13) . 3_746
O2 Pb3 O11 73.29(13) 5_777 3_746
O13 Pb3 O5 80.08(12) . 4_577
O2 Pb3 O5 77.28(13) 5_777 4_577
O11 Pb3 O5 133.57(13) 3_746 4_577
O13 Pb3 Pb3 105.55(8) . 3_756
O2 Pb3 Pb3 135.40(10) 5_777 3_756
O11 Pb3 Pb3 97.81(9) 3_746 3_756
O5 Pb3 Pb3 128.10(9) 4_577 3_756
C1 O1 Pb2 138.1(3) . .
C1 O1 Pb1 131.3(3) . .
Pb2 O1 Pb1 86.29(11) . .
C1 O2 Pb3 109.2(3) . 5_777
C9 O4 Pb2 100.9(3) . 4_477
C9 O4 Pb1 131.6(3) . 8_765
Pb2 O4 Pb1 95.12(12) 4_477 8_765
C9 O5 Pb3 130.0(4) . 4_477
C17 O7 Pb1 94.9(3) . .
C17 O8 Pb1 91.3(4) . .
C25 O10 Pb1 139.1(4) . 1_565
C25 O11 Pb3 103.9(3) . 3_766
Pb1 O13 Pb2 114.26(15) . 5_777
Pb1 O13 Pb2 105.30(13) . .
Pb2 O13 Pb2 103.68(13) 5_777 .
Pb1 O13 Pb3 113.92(14) . .
Pb2 O13 Pb3 106.99(13) 5_777 .
Pb2 O13 Pb3 112.32(14) . .
O1 C1 O2 123.0(5) . .
O1 C1 C2 121.1(5) . .
O2 C1 C2 115.9(5) . .
C4 O3 C8 118.7(5) . .
C7 C2 C3 120.3(4) . .
C7 C2 C1 119.1(4) . .
C3 C2 C1 120.7(4) . .
C2 C3 C4 119.6(4) . .
O3 C4 C5 116.5(4) . .
O3 C4 C3 122.9(4) . .
C5 C4 C3 120.6(4) . .
C4 C5 C6 119.2(4) . .
C4 C5 C13 121.0(4) . .
C6 C5 C13 119.8(4) . .
C5 C6 C7 120.5(4) . .
C2 C7 C6 119.6(4) . .
C4F O3F C8F 120.6(9) . .
O3F C4F C3F 123.7(6) . .
O5 C9 O4 122.5(5) . .
O5 C9 C10 120.3(5) . .
O4 C9 C10 117.1(5) . .
C12 O6 C16 119.5(6) . .
C15 C10 C11 119.7(4) . .
C15 C10 C9 119.2(4) . .
C11 C10 C9 121.2(4) . .
C12 C11 C10 119.7(4) . .
O6 C12 C11 123.6(4) . .
O6 C12 C13 115.9(4) . .
C11 C12 C13 120.4(4) . .
C14 C13 C12 119.5(4) . .
C14 C13 C5 121.1(4) . .
C12 C13 C5 119.4(4) . .
C13 C14 C15 120.5(4) . .
C10 C15 C14 120.1(4) . .
C12F O6F C16F 120.1(8) . .
O6F C12F C11F 123.2(5) . .
O8 C17 O7 121.6(5) . .
O8 C17 C18 119.4(5) . .
O7 C17 C18 118.9(5) . .
C20 O9 C24 118.9(6) . .
C23 C18 C19 120.4(4) . .
C23 C18 C17 122.1(4) . .
C19 C18 C17 117.5(4) . .
C18 C19 C20 119.8(4) . .
O9 C20 C21 117.5(5) . .
O9 C20 C19 122.1(5) . .
C21 C20 C19 120.4(4) . .
C20 C21 C22 119.3(4) . .
C20 C21 C29 122.6(4) . .
C22 C21 C29 117.9(4) . .
C23 C22 C21 120.4(4) . .
C18 C23 C22 119.7(4) . .
C20F O9F C24F 120.0(6) . .
O9F C20F C19F 125.9(5) . .
O10 C25 O11 122.4(5) . .
O10 C25 C26 120.4(5) . .
O11 C25 C26 117.0(5) . .
C28 O12 C32 120.1(6) . .
C31 C26 C27 119.7(4) . .
C31 C26 C25 120.6(4) . .
C27 C26 C25 119.7(4) . .
C28 C27 C26 120.5(4) . .
O12 C28 C27 124.5(5) . .
O12 C28 C29 115.9(4) . .
C27 C28 C29 119.6(4) . .
C30 C29 C28 119.7(4) . .
C30 C29 C21 123.0(4) . .
C28 C29 C21 117.2(4) . .
C29 C30 C31 120.7(4) . .
C26 C31 C30 119.7(4) . .
C28F O12F C32F 119.5(7) . .
O12F C28F C27F 122.3(5) . .
O14 C33 C34 118.6(12) . .
O14F C33F C34F 107.8(13) . .

loop_
_geom_bond_atom_site_label_1
_geom_bond_atom_site_label_2
_geom_bond_distance
_geom_bond_site_symmetry_2
Pb1 O13 2.256(3) .
Pb1 O10 2.524(4) 1_545
Pb1 O7 2.526(4) .
Pb1 O8 2.610(4) .
Pb1 O4 2.656(4) 8_755
Pb1 O1 2.690(4) .
Pb1 Pb2 3.6302(3) .
Pb2 O13 2.294(3) 5_777
Pb2 O13 2.310(3) .
Pb2 O4 2.522(4) 4_577
Pb2 O1 2.617(4) .
Pb2 Pb2 3.6206(4) 5_777
Pb3 O13 2.348(3) .
Pb3 O2 2.422(4) 5_777
Pb3 O11 2.442(4) 3_746
Pb3 O5 2.604(4) 4_577
Pb3 Pb3 3.6983(4) 3_756
O1 C1 1.247(6) .
O2 C1 1.283(7) .
O2 Pb3 2.422(4) 5_777
O4 C9 1.275(7) .
O4 Pb2 2.522(4) 4_477
O4 Pb1 2.656(4) 8_765
O5 C9 1.235(7) .
O5 Pb3 2.604(4) 4_477
O7 C17 1.272(7) .
O8 C17 1.262(6) .
O10 C25 1.250(7) .
O10 Pb1 2.524(4) 1_565
O11 C25 1.271(7) .
O11 Pb3 2.442(4) 3_766
O13 Pb2 2.294(3) 5_777
C1 C2 1.496(6) .
O3 C4 1.367(5) .
O3 C8 1.446(7) .
C2 C7 1.386(5) .
C2 C3 1.387(5) .
C3 C4 1.393(5) .
C4 C5 1.389(5) .
C5 C6 1.389(5) .
C5 C13 1.513(6) .
C6 C7 1.393(5) .
O3F C4F 1.371(7) .
O3F C8F 1.442(9) .
C3F C4F 1.390(6) .
C6F C7F 1.390(6) .
C9 C10 1.494(7) .
O6 C12 1.373(5) .
O6 C16 1.443(7) .
C10 C15 1.388(5) .
C10 C11 1.391(5) .
C11 C12 1.389(5) .
C12 C13 1.396(5) .
C13 C14 1.373(5) .
C14 C15 1.390(5) .
O6F C12F 1.370(6) .
O6F C16F 1.458(9) .
C11F C12F 1.390(6) .
C14F C15F 1.389(6) .
C17 C18 1.491(7) .
O9 C20 1.371(6) .
O9 C24 1.453(8) .
C18 C23 1.385(5) .
C18 C19 1.389(5) .
C19 C20 1.391(5) .
C20 C21 1.388(5) .
C21 C22 1.396(5) .
C21 C29 1.509(6) .
C22 C23 1.391(5) .
O9F C20F 1.377(6) .
O9F C24F 1.443(8) .
C19F C20F 1.384(5) .
C22F C23F 1.387(6) .
C25 C26 1.501(7) .
O12 C28 1.382(6) .
O12 C32 1.443(8) .
C26 C31 1.390(6) .
C26 C27 1.395(5) .
C27 C28 1.386(5) .
C28 C29 1.398(5) .
C29 C30 1.383(5) .
C30 C31 1.392(6) .
O12F C28F 1.370(6) .
O12F C32F 1.454(9) .
C27F C28F 1.394(5) .
C30F C31F 1.388(6) .
O14 C33 1.465(13) .
C33 C34 1.481(13) .
O14F C33F 1.398(15) .
C33F C34F 1.571(16) .
